data_6000775
loop_
_publ_author_name
'Christensen, A. Norlund'
'Hazell, R. G.'

_publ_section_title
;
 X-ray crystallographic study and thermogravimetric analysis of
 tetrammine-carbonatocobalt(III) nitrate hemihydrate, [Co(NH3)(4)CO3]NO3
 .0.5H(2)O
;
_journal_name_full 'Acta Chemica Scandinavica'
_journal_page_first 399
_journal_page_last 402
_journal_paper_doi 10.3891/acta.chem.scand.53-0399
_journal_volume 53
_journal_year 1999
_chemical_formula_sum 'C H13 Co N5 O6.5'
_chemical_formula_weight 258.076
_space_group_crystal_system monoclinic
_space_group_IT_number 14
_space_group_name_Hall '-P 2yn'
_space_group_name_H-M_alt 'P 1 21/n 1'
_cell_angle_alpha 90
_cell_angle_beta 92.052(1)
_cell_angle_gamma 90
_cell_formula_units_Z 8
_cell_length_a 7.4519(4)
_cell_length_b 22.647(1)
_cell_length_c 10.4103(5)
_cell_volume 1755.75(15)
_diffrn_ambient_temperature 298
_diffrn_radiation_probe x-ray
_diffrn_radiation_type MoK\a
_diffrn_radiation_wavelength 0.71069
_exptl_absorpt_coefficient_mu 2.05
_exptl_crystal_density_diffrn 1.95
_refine_ls_number_reflns 3213
_refine_ls_R_factor_gt 0.075
_cod_database_code 6000775

loop_
_space_group_symop_id
_space_group_symop_operation_xyz
1 x,y,z
2 1/2-x,1/2+y,1/2-z
3 -x,-y,-z
4 1/2+x,1/2-y,1/2+z

loop_
_atom_site_label
_atom_site_type_symbol
_atom_site_adp_type
_atom_site_fract_x
_atom_site_fract_y
_atom_site_fract_z
_atom_site_occupancy
_atom_site_U_iso_or_equiv
_atom_site_calc_flag
_atom_site_refinement_flags_posn
_atom_site_refinement_flags_adp
_atom_site_refinement_flags_occupancy
_atom_site_disorder_assembly
_atom_site_disorder_group
Co1 Co Uiso 0.41530(11) 0.09893(4) 0.74190(8) 1.000 0.0157(5) . . . . . .
O1 O Uiso 0.3437(5) 0.0828(2) 0.9120(4) 1.000 0.018(3) . . . . . .
O2 O Uiso 0.4092(6) 0.0156(2) 0.7726(4) 1.000 0.019(3) . . . . . .
O3 O Uiso 0.3013(6) -0.0136(2) 0.9647(4) 1.000 0.026(3) . . . . . .
N1 N Uiso 0.1597(6) 0.0976(3) 0.6865(5) 1.000 0.020(3) . . . . . .
N2 N Uiso 0.4085(8) 0.1853(3) 0.7488(6) 1.000 0.024(4) . . . . . .
N3 N Uiso 0.6677(6) 0.1005(3) 0.8048(5) 1.000 0.019(3) . . . . . .
N4 N Uiso 0.4906(6) 0.0983(3) 0.5640(5) 1.000 0.022(3) . . . . . .
C1 C Uiso 0.3500(8) 0.0259(3) 0.8886(6) 1.000 0.018(4) . . . . . .
Co2 Co Uiso 0.91312(10) -0.09112(4) 0.76400(8) 1.000 0.0152(5) . . . . . .
O4 O Uiso 0.8982(6) -0.0076(2) 0.7347(4) 1.000 0.018(3) . . . . . .
O5 O Uiso 0.8352(5) -0.0745(2) 0.5909(4) 1.000 0.020(3) . . . . . .
O6 O Uiso 0.7984(6) 0.0220(2) 0.5364(5) 1.000 0.028(3) . . . . . .
N5 N Uiso 0.6575(7) -0.0944(3) 0.8074(5) 1.000 0.019(3) . . . . . .
N6 N Uiso 0.9236(7) -0.1769(2) 0.7593(5) 1.000 0.021(3) . . . . . .
N7 N Uiso 1.1646(7) -0.0889(3) 0.7100(5) 1.000 0.020(3) . . . . . .
N8 N Uiso 0.9927(7) -0.0902(3) 0.9445(5) 1.000 0.022(4) . . . . . .
C2 C Uiso 0.8409(8) -0.0176(3) 0.6143(6) 1.000 0.021(4) . . . . . .
O7 O Uiso 0.5061(7) 0.3011(2) 1.0233(5) 1.000 0.036(4) . . . . . .
O8 O Uiso 0.2535(7) 0.3020(3) 1.1232(5) 1.000 0.040(4) . . . . . .
O9 O Uiso 0.3738(7) 0.2183(2) 1.0698(6) 1.000 0.041(4) . . . . . .
N9 N Uiso 0.3788(7) 0.2739(3) 1.0717(5) 1.000 0.026(4) . . . . . .
O10 O Uiso 0.1455(9) 0.2940(3) 0.8166(6) 1.000 0.053(5) . . . . . .
O11 O Uiso -0.0991(7) 0.2846(3) 0.9192(6) 1.000 0.044(4) . . . . . .
O12 O Uiso 0.0436(7) 0.2064(3) 0.8593(6) 1.000 0.045(5) . . . . . .
N10 N Uiso 0.0302(7) 0.2610(3) 0.8645(6) 1.000 0.029(4) . . . . . .
O13 O Uiso -0.2614(7) 0.1844(2) 1.0342(5) 1.000 0.038(4) . . . . . .

loop_
_geom_angle_atom_site_label_1
_geom_angle_atom_site_label_2
_geom_angle_atom_site_label_3
_geom_angle
_geom_angle_site_symmetry_1
_geom_angle_site_symmetry_2
_geom_angle_site_symmetry_3
_geom_angle_publ_flag
O1 Co1 O2 69.29(19) . . . yes
O1 Co1 N1 88.23(19) . . . yes
O1 Co1 N2 98.6(2) . . . yes
O1 Co1 N3 89.45(19) . . . yes
O1 Co1 N4 168.5(2) . . . yes
O1 Co1 C1 34.6(2) . . . yes
O2 Co1 N1 90.3(2) . . . yes
O2 Co1 N2 167.9(2) . . . yes
O2 Co1 N3 89.5(2) . . . yes
O2 Co1 N4 99.2(2) . . . yes
O2 Co1 C1 34.8(2) . . . yes
N1 Co1 N2 90.0(3) . . . yes
N1 Co1 N3 177.6(2) . . . yes
N1 Co1 N4 91.7(2) . . . yes
N1 Co1 C1 87.6(2) . . . yes
N2 Co1 N3 89.7(3) . . . yes
N2 Co1 N4 92.9(3) . . . yes
N2 Co1 C1 133.1(2) . . . yes
N3 Co1 N4 90.7(2) . . . yes
N3 Co1 C1 90.8(2) . . . yes
N4 Co1 C1 134.0(3) . . . yes
O5 Co2 N6 100.6(2) . . . yes
O5 Co2 N7 89.20(19) . . . yes
O5 Co2 N8 168.0(2) . . . yes
O5 Co2 C2 34.3(2) . . . yes
N5 Co2 N6 90.5(3) . . . yes
N5 Co2 N7 176.6(2) . . . yes
N5 Co2 N8 92.4(2) . . . yes
N5 Co2 C2 88.8(2) . . . yes
O4 Co2 O5 69.02(19) . . . yes
O4 Co2 N5 91.3(2) . . . yes
O4 Co2 N6 169.4(2) . . . yes
O4 Co2 N7 88.8(2) . . . yes
O4 Co2 N8 99.0(2) . . . yes
O4 Co2 C2 34.8(2) . . . yes
O5 Co2 N5 87.72(19) . . . yes
N6 Co2 C2 134.9(2) . . . yes
N6 Co2 N7 88.8(3) . . . yes
N6 Co2 N8 91.4(3) . . . yes
N8 Co2 C2 133.8(3) . . . yes
N7 Co2 N8 90.9(2) . . . yes
N7 Co2 C2 89.4(2) . . . yes
Co1 O1 C1 90.2(4) . . . yes
Co1 O2 C1 89.4(4) . . . yes
Co2 O4 C2 89.8(4) . . . yes
Co2 O5 C2 90.7(4) . . . yes
O8 N9 O9 119.2(6) . . . yes
O7 N9 O9 120.5(6) . . . yes
O7 N9 O8 120.3(6) . . . yes
O10 N10 O12 121.2(6) . . . yes
O10 N10 O11 118.3(7) . . . yes
O11 N10 O12 120.5(6) . . . yes
Co1 C1 O1 55.3(3) . . . yes
O2 C1 O3 124.3(6) . . . yes
Co1 C1 O3 175.3(5) . . . yes
O1 C1 O2 111.0(5) . . . yes
Co1 C1 O2 55.8(3) . . . yes
O1 C1 O3 124.7(6) . . . yes
O5 C2 O6 125.6(6) . . . yes
Co2 C2 O4 55.4(3) . . . yes
Co2 C2 O5 55.1(3) . . . yes
Co2 C2 O6 178.3(5) . . . yes
O4 C2 O5 110.5(5) . . . yes
O4 C2 O6 123.9(6) . . . yes

loop_
_geom_bond_atom_site_label_1
_geom_bond_atom_site_label_2
_geom_bond_distance
_geom_bond_site_symmetry_1
_geom_bond_site_symmetry_2
_geom_bond_publ_flag
Co1 O1 1.903(4) . . yes
Co1 O2 1.915(5) . . yes
Co1 N1 1.971(5) . . yes
Co1 N2 1.958(7) . . yes
Co1 N3 1.970(5) . . yes
Co1 N4 1.954(5) . . yes
Co2 N7 1.976(5) . . yes
Co2 N8 1.950(5) . . yes
Co2 N5 1.975(5) . . yes
Co2 O4 1.919(5) . . yes
Co2 O5 1.911(4) . . yes
Co2 N6 1.945(5) . . yes
O1 C1 1.313(8) . . yes
O2 C1 1.321(8) . . yes
O3 C1 1.257(8) . . yes
O4 C2 1.329(8) . . yes
O5 C2 1.312(8) . . yes
O6 C2 1.243(8) . . yes
O7 N9 1.252(8) . . yes
O8 N9 1.265(8) . . yes
O9 N9 1.260(8) . . yes
O10 N10 1.255(9) . . yes
O11 N10 1.256(8) . . yes
O12 N10 1.242(10) . . yes

loop_
_geom_torsion_atom_site_label_1
_geom_torsion_atom_site_label_2
_geom_torsion_atom_site_label_3
_geom_torsion_atom_site_label_4
_geom_torsion
_geom_torsion_site_symmetry_1
_geom_torsion_site_symmetry_2
_geom_torsion_site_symmetry_3
_geom_torsion_site_symmetry_4
_geom_torsion_publ_flag
O2 Co1 O1 C1 -2.6(3) . . . . no
N1 Co1 O1 C1 88.4(4) . . . . no
N2 Co1 O1 C1 178.1(4) . . . . no
N3 Co1 O1 C1 -92.3(4) . . . . no
O1 Co1 O2 C1 2.6(3) . . . . no
N1 Co1 O2 C1 -85.4(4) . . . . no
N3 Co1 O2 C1 92.2(4) . . . . no
N4 Co1 O2 C1 -177.2(3) . . . . no
O1 Co1 C1 O2 -175.7(5) . . . . no
O2 Co1 C1 O1 175.7(5) . . . . no
N1 Co1 C1 O1 -90.4(3) . . . . no
N1 Co1 C1 O2 94.0(4) . . . . no
N2 Co1 C1 O1 -2.6(5) . . . . no
N2 Co1 C1 O2 -178.3(3) . . . . no
N3 Co1 C1 O1 87.8(3) . . . . no
N3 Co1 C1 O2 -87.9(4) . . . . no
N4 Co1 C1 O1 179.6(3) . . . . no
N4 Co1 C1 O2 3.9(5) . . . . no
N5 Co2 C2 O5 -87.8(3) . . . . no
N6 Co2 C2 O4 -176.5(3) . . . . no
N6 Co2 C2 O5 1.7(5) . . . . no
N7 Co2 C2 O4 -88.8(4) . . . . no
O5 Co2 O4 C2 1.1(3) . . . . no
N5 Co2 O4 C2 -86.0(4) . . . . no
N7 Co2 O4 C2 90.7(4) . . . . no
N8 Co2 O4 C2 -178.6(3) . . . . no
O4 Co2 O5 C2 -1.1(3) . . . . no
N5 Co2 O5 C2 91.2(4) . . . . no
N6 Co2 O5 C2 -178.8(3) . . . . no
N7 Co2 O5 C2 -90.2(4) . . . . no
O4 Co2 C2 O5 178.2(5) . . . . no
O5 Co2 C2 O4 -178.2(5) . . . . no
N5 Co2 C2 O4 94.1(4) . . . . no
N8 Co2 C2 O5 -180.0(3) . . . . no
N7 Co2 C2 O5 89.4(3) . . . . no
N8 Co2 C2 O4 1.9(5) . . . . no
Co1 O1 C1 O2 3.8(5) . . . . no
Co1 O1 C1 O3 -174.2(6) . . . . no
Co1 O2 C1 O1 -3.8(5) . . . . no
Co1 O2 C1 O3 174.3(6) . . . . no
Co2 O4 C2 O5 -1.6(5) . . . . no
Co2 O4 C2 O6 178.1(6) . . . . no
Co2 O5 C2 O4 1.6(5) . . . . no
Co2 O5 C2 O6 -178.0(6) . . . . no
